data_7251595
loop_
_publ_author_name
'Miwa, Marino'
'Ito, Akitaka'

_publ_section_title
;
 Fluorescent-state switching of a 10-hydroxybezo[h]quinoline skeleton
 through the electronic nature of substituents
;
_journal_issue 10
_journal_name_full 'RSC Advances'
_journal_page_first 8453
_journal_page_last 8465
_journal_paper_doi 10.1039/D5RA09266C
_journal_volume 16
_journal_year 2026
_chemical_formula_moiety 'C25 H15 F2 N O'
_chemical_formula_sum 'C25 H15 F2 N O'
_chemical_formula_weight 383.38
_space_group_crystal_system monoclinic
_space_group_IT_number 4
_space_group_name_Hall 'P 2yb'
_space_group_name_H-M_alt 'P 1 21 1'
_atom_sites_solution_hydrogens geom
_atom_sites_solution_primary direct
_audit_creation_date 2025-11-24
_audit_creation_method
;
Olex2 1.5
(compiled 2025.07.13 svn.rb7424aed for OlexSys, GUI svn.r7314)
;
_audit_update_record
;
2025-11-24 deposited with the CCDC.	2026-01-29 downloaded from the CCDC.
;
_cell_angle_alpha 90
_cell_angle_beta 92.115(4)
_cell_angle_gamma 90
_cell_formula_units_Z 2
_cell_length_a 3.8336(2)
_cell_length_b 20.9976(9)
_cell_length_c 10.5840(4)
_cell_measurement_reflns_used 3595
_cell_measurement_temperature 93.15
_cell_measurement_theta_max 29.8250
_cell_measurement_theta_min 1.9500
_cell_volume 851.39(7)
_computing_cell_refinement 'CrysAlisPro 1.171.40.47a (Rigaku OD, 2019)'
_computing_data_collection 'CrysAlisPro 1.171.40.47a (Rigaku OD, 2019)'
_computing_data_reduction 'CrysAlisPro 1.171.40.47a (Rigaku OD, 2019)'
_computing_molecular_graphics 'Olex2 1.5 (Dolomanov et al., 2009)'
_computing_publication_material 'Olex2 1.5 (Dolomanov et al., 2009)'
_computing_structure_refinement 'SHELXL 2018/3 (Sheldrick, 2015)'
_computing_structure_solution 'SHELXS  (Sheldrick, 2008)'
_diffrn_ambient_temperature 93.15
_diffrn_detector 'CCD plate'
_diffrn_detector_area_resol_mean 10.0000
_diffrn_detector_type HyPix
_diffrn_measured_fraction_theta_full 0.999
_diffrn_measured_fraction_theta_max 0.997
_diffrn_measurement_details
;
List of Runs (angles in degrees, time in seconds):

  # Type    Start    End  Width  t~exp~   \w     \q     \k     \f   Frames
#--------------------------------------------------------------------------
  1  \w    -49.00 -21.00   0.50    4.68    --   12.40 -65.00 -32.00   56
  2  \w    -18.00  33.00   0.50    4.68    --   12.40 -65.00 -32.00  102
  3  \w      7.00  32.00   0.50    4.68    --  -13.03 -99.00-180.00   50
  4  \w     -3.00  88.00   0.50    4.68    --   12.40  65.00 103.00  182
  5  \w     44.00  94.00   0.50    4.68    --   12.40 178.00   0.00  100
;
_diffrn_measurement_device 'four-circle diffractometer'
_diffrn_measurement_device_type 'XtaLAB Synergy, Single source at offset/far, HyPix'
_diffrn_measurement_method '\w scans'
_diffrn_orient_matrix_type 'CrysAlisPro convention (1999,Acta A55,543-557)'
_diffrn_orient_matrix_UB_11 0.0362065000
_diffrn_orient_matrix_UB_12 -0.0207464000
_diffrn_orient_matrix_UB_13 -0.0507799000
_diffrn_orient_matrix_UB_21 -0.1651387000
_diffrn_orient_matrix_UB_22 -0.0146641000
_diffrn_orient_matrix_UB_23 0.0059293000
_diffrn_orient_matrix_UB_31 -0.0754385000
_diffrn_orient_matrix_UB_32 0.0222885000
_diffrn_orient_matrix_UB_33 -0.0433590000
_diffrn_radiation_monochromator mirror
_diffrn_radiation_probe x-ray
_diffrn_radiation_type 'Mo K\a'
_diffrn_radiation_wavelength 0.71073
_diffrn_reflns_av_R_equivalents 0.0149
_diffrn_reflns_av_unetI/netI 0.0256
_diffrn_reflns_Laue_measured_fraction_full 0.999
_diffrn_reflns_Laue_measured_fraction_max 0.997
_diffrn_reflns_limit_h_max 4
_diffrn_reflns_limit_h_min -3
_diffrn_reflns_limit_k_max 26
_diffrn_reflns_limit_k_min -25
_diffrn_reflns_limit_l_max 12
_diffrn_reflns_limit_l_min -13
_diffrn_reflns_number 4865
_diffrn_reflns_point_group_measured_fraction_full 0.914
_diffrn_reflns_point_group_measured_fraction_max 0.903
_diffrn_reflns_theta_full 25.242
_diffrn_reflns_theta_max 26.368
_diffrn_reflns_theta_min 2.156
_diffrn_source 'micro-focus sealed X-ray tube'
_diffrn_source_type 'PhotonJet (Mo) X-ray Source'
_exptl_absorpt_coefficient_mu 0.106
_exptl_absorpt_correction_T_max 1.000
_exptl_absorpt_correction_T_min 0.614
_exptl_absorpt_correction_type gaussian
_exptl_absorpt_process_details
;
CrysAlisPro 1.171.40.47a (Rigaku Oxford Diffraction, 2019)
Numerical absorption correction based on gaussian integration over
			a multifaceted crystal model
Empirical absorption correction using spherical harmonics,
 implemented in SCALE3 ABSPACK scaling algorithm.
;
_exptl_crystal_colour 'clear yellow'
_exptl_crystal_colour_lustre clear
_exptl_crystal_colour_primary yellow
_exptl_crystal_density_diffrn 1.495
_exptl_crystal_description needle
_exptl_crystal_F_000 396
_exptl_crystal_size_max 0.887
_exptl_crystal_size_mid 0.158
_exptl_crystal_size_min 0.142
_refine_diff_density_max 0.846
_refine_diff_density_min -0.245
_refine_diff_density_rms 0.063
_refine_ls_abs_structure_details
;
 Flack x determined using 1124 quotients [(I+)-(I-)]/[(I+)+(I-)]
 (Parsons, Flack and Wagner, Acta Cryst. B69 (2013) 249-259).
;
_refine_ls_abs_structure_Flack 0.4(5)
_refine_ls_extinction_method none
_refine_ls_goodness_of_fit_ref 1.078
_refine_ls_hydrogen_treatment constr
_refine_ls_matrix_type full
_refine_ls_number_parameters 263
_refine_ls_number_reflns 3141
_refine_ls_number_restraints 1
_refine_ls_restrained_S_all 1.078
_refine_ls_R_factor_all 0.0594
_refine_ls_R_factor_gt 0.0540
_refine_ls_shift/su_max 0.006
_refine_ls_shift/su_mean 0.001
_refine_ls_structure_factor_coef Fsqd
_refine_ls_weighting_details 'w=1/[\s^2^(Fo^2^)+(0.0768P)^2^+0.7029P] where P=(Fo^2^+2Fc^2^)/3'
_refine_ls_weighting_scheme calc
_refine_ls_wR_factor_gt 0.1443
_refine_ls_wR_factor_ref 0.1510
_reflns_Friedel_coverage 0.761
_reflns_Friedel_fraction_full 0.825
_reflns_Friedel_fraction_max 0.802
_reflns_number_gt 2844
_reflns_number_total 3141
_reflns_threshold_expression 'I > 2\s(I)'
_cod_data_source_file d5ra09266c2.cif
_cod_data_source_block mm1-146_1
_cod_database_code 7251595
_shelx_shelxl_version_number 2018/3
_chemical_oxdiff_formula 'C52 H28 N4 O4 '
_shelx_space_group_comment
;
The symmetry employed for this shelxl refinement is uniquely defined
by the following loop, which should always be used as a source of
symmetry information in preference to the above space-group names.
They are only intended as comments.
;
_diffrn_oxdiff_digest_frames
;
01e55a593d78793659e69d28ba15584a1d00490bfdf
;
_reflns_odcompleteness_completeness 99.78
_reflns_odcompleteness_iscentric 1
_reflns_odcompleteness_theta 26.32
_olex2_refinement_description
;
1. Fixed Uiso
 At 1.2 times of:
  All C(H) groups
 At 1.5 times of:
  All O(H) groups
2.a Aromatic/amide H refined with riding coordinates:
 C1(H1), C3(H3), C7(H7), C15(H15), C18(H18), C19(H19), C1A(H1A), C1B(H1B),
 C1C(H1C), C1D(H1D), C1E(H1E), C1F(H1F), C1G(H1G), C1H(H1H)
2.b Idealised tetrahedral OH refined as rotating group:
 O9(H9)
;
_olex2_date_sample_completion 2021-02-01
_olex2_date_sample_data_collection 2021-02-01
_olex2_submission_special_instructions 'No special instructions were received'
_oxdiff_exptl_absorpt_empirical_details
;
Empirical correction (ABSPACK) includes:
- Absorption correction using spherical harmonics
- Frame scaling
;
_oxdiff_exptl_absorpt_empirical_full_max 1.149
_oxdiff_exptl_absorpt_empirical_full_min 0.814

loop_
_space_group_symop_operation_xyz
'x, y, z'
'-x, y+1/2, -z'

loop_
_atom_site_label
_atom_site_type_symbol
_atom_site_fract_x
_atom_site_fract_y
_atom_site_fract_z
_atom_site_U_iso_or_equiv
_atom_site_adp_type
_atom_site_occupancy
_atom_site_site_symmetry_order
_atom_site_calc_flag
_atom_site_refinement_flags_posn
_atom_site_refinement_flags_adp
_atom_site_refinement_flags_occupancy
_atom_site_disorder_assembly
_atom_site_disorder_group
C2 C -0.8724(11) -0.0187(2) -0.7830(4) 0.0135(9) Uani 1 1 d . . . A 1
F1 F -1.4241(10) 0.31801(14) -0.1176(3) 0.0366(9) Uani 1 1 d . . . . .
F F -1.4095(11) -0.24135(14) -0.1178(3) 0.0394(9) Uani 1 1 d . . . . .
C1 C -1.0750(11) -0.0778(2) -0.5950(4) 0.0159(9) Uani 1 1 d . . . A 1
H1 H -1.126165 -0.117693 -0.557707 0.019 Uiso 1 1 calc R . . A 1
C3 C -1.3046(7) 0.0379(3) -0.3514(3) 0.0188(6) Uani 1 1 d . . . . .
H3 H -1.383026 0.037463 -0.267270 0.023 Uiso 1 1 calc R . . B 1
N4 N -0.8753(13) 0.0976(2) -0.7811(4) 0.0302(11) Uani 1 1 d . . . A 1
C5 C -1.1338(12) -0.0194(3) -0.5351(4) 0.0184(9) Uani 1 1 d . . . A 1
C6 C -1.0771(7) 0.0394(3) -0.5973(3) 0.0213(7) Uani 1 1 d . . . A 1
C7 C -0.6649(9) 0.0408(4) -0.9601(3) 0.0302(8) Uani 1 1 d . . . A 1
H7 H -0.570668 0.041455 -1.041899 0.036 Uiso 1 1 calc R . . A 1
C8 C -0.9413(8) 0.0393(3) -0.7232(3) 0.0219(7) Uani 1 1 d . . . A 1
O9 O -1.0821(12) 0.1568(2) -0.5935(4) 0.0389(10) Uani 1 1 d . . . A 1
H9 H -1.013087 0.150021 -0.666696 0.058 Uiso 1 1 calc GR . . A 1
C10 C -1.1432(13) 0.0982(3) -0.5333(5) 0.0247(11) Uani 1 1 d . . . A 1
C11 C -1.2543(12) -0.0195(3) -0.4093(4) 0.0196(10) Uani 1 1 d . . . A 1
C12 C -1.2473(12) 0.0979(2) -0.4086(4) 0.0179(10) Uani 1 1 d . . . A 1
C13 C -1.2960(11) -0.0786(2) -0.3355(4) 0.0189(10) Uani 1 1 d . . . . .
C14 C -1.3036(13) 0.1572(2) -0.3336(4) 0.0197(10) Uani 1 1 d . . . . .
C15 C -1.2107(14) 0.2125(2) -0.1334(5) 0.0248(11) Uani 1 1 d . . . . .
H15 H -1.117891 0.214127 -0.049013 0.030 Uiso 1 1 calc R . . . .
C16 C -1.3888(14) 0.2644(2) -0.1879(4) 0.0238(11) Uani 1 1 d . . . . .
C17 C -1.3699(15) -0.1872(2) -0.1891(4) 0.0258(13) Uani 1 1 d . . . . .
C18 C -1.2130(14) -0.1360(2) -0.1352(5) 0.0232(11) Uani 1 1 d . . . . .
H18 H -1.133984 -0.136714 -0.049067 0.028 Uiso 1 1 calc R . . . .
C19 C -1.5078(14) -0.1876(2) -0.3127(4) 0.0253(11) Uani 1 1 d . . . . .
H19 H -1.624031 -0.224079 -0.346670 0.030 Uiso 1 1 calc R . . . .
C1A C -1.4698(15) 0.2101(2) -0.3827(5) 0.0276(12) Uani 1 1 d . . . . .
H1A H -1.557531 0.209454 -0.467794 0.033 Uiso 1 1 calc R . . . .
C1B C -1.1754(12) 0.1593(2) -0.2061(4) 0.0182(10) Uani 1 1 d . . . . .
H1B H -1.062433 0.122840 -0.170626 0.022 Uiso 1 1 calc R . . . .
C1C C -1.5119(15) 0.2643(3) -0.3102(5) 0.0322(13) Uani 1 1 d . . . . .
H1C H -1.624818 0.300843 -0.345340 0.039 Uiso 1 1 calc R . . . .
C1D C -1.4698(14) -0.1331(3) -0.3844(5) 0.0261(12) Uani 1 1 d . . . . .
H1D H -1.563221 -0.132262 -0.468816 0.031 Uiso 1 1 calc R . . . .
C1E C -1.1697(14) -0.0814(2) -0.2106(5) 0.0229(10) Uani 1 1 d . . . . .
H1E H -1.050946 -0.045562 -0.175164 0.027 Uiso 1 1 calc R . . . .
C1F C -0.9284(11) -0.0717(2) -0.7197(4) 0.0250(8) Uani 1 1 d . . . A 1
H1F H -0.866042 -0.110327 -0.759932 0.030 Uiso 1 1 calc R . . A 1
C1G C -0.7351(13) -0.0173(3) -0.8996(5) 0.0293(12) Uani 1 1 d . . . A 1
H1G H -0.685563 -0.056279 -0.940969 0.035 Uiso 1 1 calc R . . A 1
C1H C -0.7349(14) 0.0953(3) -0.8991(5) 0.0284(12) Uani 1 1 d . . . A 1
H1H H -0.684654 0.134429 -0.939698 0.034 Uiso 1 1 calc R . . A 1

loop_
_atom_site_aniso_label
_atom_site_aniso_U_11
_atom_site_aniso_U_22
_atom_site_aniso_U_33
_atom_site_aniso_U_23
_atom_site_aniso_U_13
_atom_site_aniso_U_12
C2 0.007(2) 0.028(2) 0.0050(19) 0.0027(17) -0.0034(16) 0.0079(18)
F1 0.053(2) 0.0259(16) 0.0317(19) -0.0031(12) 0.0094(17) 0.0016(16)
F 0.064(2) 0.0222(16) 0.0320(19) 0.0066(13) -0.0015(17) -0.0044(16)
C1 0.021(2) 0.016(2) 0.010(2) -0.0073(16) -0.0054(17) 0.0116(18)
C3 0.0129(14) 0.0304(16) 0.0134(13) 0.009(2) 0.0025(10) 0.002(2)
N4 0.026(2) 0.041(3) 0.024(3) 0.0096(19) 0.0025(19) 0.002(2)
C5 0.013(2) 0.035(3) 0.0069(19) -0.0049(19) -0.0002(17) 0.004(2)
C6 0.0097(14) 0.0377(18) 0.0163(14) 0.004(2) -0.0013(10) 0.002(3)
C7 0.0182(16) 0.060(2) 0.0122(14) 0.003(3) 0.0029(11) -0.002(3)
C8 0.0096(14) 0.0401(18) 0.0158(14) 0.004(3) -0.0010(11) -0.002(3)
O9 0.040(2) 0.044(3) 0.032(2) 0.0114(18) -0.0023(19) -0.005(2)
C10 0.011(2) 0.038(3) 0.025(3) -0.001(2) -0.001(2) -0.002(2)
C11 0.011(2) 0.033(3) 0.015(2) 0.000(2) 0.0040(18) 0.000(2)
C12 0.011(2) 0.026(3) 0.016(2) 0.0008(19) -0.0051(18) 0.0001(19)
C13 0.011(2) 0.026(3) 0.020(2) -0.006(2) 0.0028(18) -0.0016(19)
C14 0.017(2) 0.029(3) 0.013(2) -0.0044(19) 0.0051(18) -0.0052(19)
C15 0.026(3) 0.031(3) 0.018(2) 0.0050(19) 0.004(2) -0.008(2)
C16 0.023(3) 0.022(3) 0.027(3) -0.002(2) 0.004(2) 0.0019(19)
C17 0.034(3) 0.021(3) 0.023(3) 0.001(2) 0.012(2) 0.007(2)
C18 0.027(3) 0.021(2) 0.021(2) 0.0034(18) -0.006(2) 0.004(2)
C19 0.029(3) 0.027(3) 0.020(2) -0.008(2) 0.005(2) -0.006(2)
C1A 0.025(3) 0.034(3) 0.023(3) -0.001(2) -0.001(2) 0.009(2)
C1B 0.018(2) 0.024(3) 0.012(2) 0.0047(17) -0.0038(17) -0.0050(18)
C1C 0.031(3) 0.039(3) 0.027(3) 0.002(2) 0.006(2) 0.017(2)
C1D 0.022(3) 0.045(3) 0.012(2) -0.0015(19) 0.0037(19) -0.011(2)
C1E 0.023(3) 0.020(2) 0.025(3) -0.0018(19) 0.004(2) 0.0001(19)
C1F 0.0247(19) 0.0254(19) 0.0248(19) -0.0055(16) -0.0011(15) 0.0020(16)
C1G 0.016(3) 0.045(3) 0.026(3) -0.016(2) -0.006(2) 0.009(2)
C1H 0.020(3) 0.051(3) 0.014(2) 0.009(2) 0.001(2) -0.009(3)

loop_
_atom_type_symbol
_atom_type_description
_atom_type_scat_dispersion_real
_atom_type_scat_dispersion_imag
_atom_type_scat_source
C C 0.0033 0.0016 'International Tables Vol C Tables 4.2.6.8 and 6.1.1.4'
H H 0.0000 0.0000 'International Tables Vol C Tables 4.2.6.8 and 6.1.1.4'
F F 0.0171 0.0103 'International Tables Vol C Tables 4.2.6.8 and 6.1.1.4'
N N 0.0061 0.0033 'International Tables Vol C Tables 4.2.6.8 and 6.1.1.4'
O O 0.0106 0.0060 'International Tables Vol C Tables 4.2.6.8 and 6.1.1.4'

loop_
_exptl_crystal_face_index_h
_exptl_crystal_face_index_k
_exptl_crystal_face_index_l
_exptl_crystal_face_perp_dist
2 0 -1 0.4233
-2 0 -1 0.4238
0 1 -1 0.0868
0 -1 1 0.0591
0 -2 -1 0.0715
0 0 1 0.0706
0 1 0 0.0706
0 -1 0 0.0774
0 -1 -1 0.0708
0 1 1 0.0708
0 2 -1 0.0776
0 -2 1 0.0675

loop_
_geom_angle_atom_site_label_1
_geom_angle_atom_site_label_2
_geom_angle_atom_site_label_3
_geom_angle
_geom_angle_site_symmetry_1
_geom_angle_site_symmetry_3
_geom_angle_publ_flag
C1F C2 C8 117.8(4) . . ?
C1F C2 C1G 123.6(5) . . ?
C1G C2 C8 118.6(5) . . ?
C5 C1 C1F 114.0(4) . . ?
C11 C3 C12 124.3(3) . . ?
C1H N4 C8 116.7(5) . . ?
C1 C5 C6 121.4(4) . . ?
C1 C5 C11 118.9(4) . . ?
C6 C5 C11 119.7(4) . . ?
C5 C6 C8 119.5(5) . . ?
C5 C6 C10 119.7(3) . . ?
C10 C6 C8 120.8(5) . . ?
C1H C7 C1G 118.3(3) . . ?
C2 C8 C6 119.8(5) . . ?
N4 C8 C2 121.5(3) . . ?
N4 C8 C6 118.6(5) . . ?
O9 C10 C6 120.2(4) . . ?
C12 C10 C6 120.3(4) . . ?
C12 C10 O9 119.4(5) . . ?
C3 C11 C5 118.2(4) . . ?
C3 C11 C13 118.8(4) . . ?
C5 C11 C13 122.7(4) . . ?
C3 C12 C14 119.0(4) . . ?
C10 C12 C3 117.5(4) . . ?
C10 C12 C14 123.4(4) . . ?
C1D C13 C11 123.0(4) . . ?
C1E C13 C11 119.8(4) . . ?
C1E C13 C1D 117.2(4) . . ?
C1A C14 C12 123.1(4) . . ?
C1A C14 C1B 118.4(4) . . ?
C1B C14 C12 118.5(4) . . ?
C1B C15 C16 117.5(4) . . ?
F1 C16 C15 118.5(4) . . ?
F1 C16 C1C 119.0(5) . . ?
C1C C16 C15 122.5(5) . . ?
F C17 C19 117.7(4) . . ?
C18 C17 F 118.9(4) . . ?
C18 C17 C19 123.3(5) . . ?
C17 C18 C1E 118.0(4) . . ?
C1D C19 C17 117.8(5) . . ?
C14 C1A C1C 121.1(5) . . ?
C15 C1B C14 121.5(4) . . ?
C16 C1C C1A 119.0(5) . . ?
C19 C1D C13 121.7(4) . . ?
C13 C1E C18 121.8(4) . . ?
C2 C1F C1 127.4(4) . . ?
C2 C1G C7 121.2(5) . . ?
C7 C1H N4 123.8(5) . . ?

loop_
_geom_bond_atom_site_label_1
_geom_bond_atom_site_label_2
_geom_bond_distance
_geom_bond_site_symmetry_2
_geom_bond_publ_flag
C2 C8 1.401(7) . ?
C2 C1F 1.322(6) . ?
C2 C1G 1.360(7) . ?
F1 C16 1.359(5) . ?
F C17 1.375(6) . ?
C1 C5 1.402(6) . ?
C1 C1F 1.459(6) . ?
C3 C11 1.368(8) . ?
C3 C12 1.420(8) . ?
N4 C8 1.398(7) . ?
N4 C1H 1.379(7) . ?
C5 C6 1.420(7) . ?
C5 C11 1.425(6) . ?
C6 C8 1.448(4) . ?
C6 C10 1.436(8) . ?
C7 C1G 1.408(9) . ?
C7 C1H 1.347(9) . ?
O9 C10 1.408(6) . ?
C10 C12 1.393(7) . ?
C11 C13 1.479(7) . ?
C12 C14 1.497(7) . ?
C13 C1D 1.412(7) . ?
C13 C1E 1.392(6) . ?
C14 C1A 1.372(7) . ?
C14 C1B 1.419(6) . ?
C15 C16 1.400(7) . ?
C15 C1B 1.366(7) . ?
C16 C1C 1.361(7) . ?
C17 C18 1.348(7) . ?
C17 C19 1.393(7) . ?
C18 C1E 1.410(7) . ?
C19 C1D 1.385(7) . ?
C1A C1C 1.386(7) . ?

loop_
_exptl_oxdiff_crystal_face_indexfrac_h
_exptl_oxdiff_crystal_face_indexfrac_k
_exptl_oxdiff_crystal_face_indexfrac_l
_exptl_oxdiff_crystal_face_x
_exptl_oxdiff_crystal_face_y
_exptl_oxdiff_crystal_face_z
2.0000 -0.0000 -1.0000 0.1232 -0.3362 -0.1075
-2.0000 0.0000 -1.0000 -0.0216 0.3243 0.1942
-0.0000 1.0000 -1.0000 0.0300 -0.0206 0.0656
0.0000 -1.0000 1.0000 -0.0300 0.0206 -0.0656
0.0000 -2.0000 -1.0000 0.0923 0.0234 -0.0012
-0.0000 0.0000 1.0000 -0.0508 0.0059 -0.0434
-0.0000 1.0000 0.0000 -0.0207 -0.0147 0.0223
0.0000 -1.0000 -0.0000 0.0207 0.0147 -0.0223
0.0000 -1.0000 -1.0000 0.0715 0.0087 0.0211
-0.0000 1.0000 1.0000 -0.0715 -0.0087 -0.0211
-0.0000 2.0000 -1.0000 0.0093 -0.0353 0.0879
0.0000 -2.0000 1.0000 -0.0093 0.0353 -0.0879
